data_1550444
loop_
_publ_author_name
'Babor, Martin'
'Nievergelt, Philipp P.'
'\<Cejka, Jan'
'Zvon\'i\<cek, V\'it'
'Spingler, Bernhard'

_publ_section_title
;
 Microbatch under-oil salt screening of organic cations: single-crystal
 growth of active pharmaceutical ingredients
;
_journal_issue 1
_journal_name_full IUCrJ
_journal_page_first 145
_journal_page_last 151
_journal_paper_doi 10.1107/S2052252518017876
_journal_volume 6
_journal_year 2019
_chemical_absolute_configuration ad
_chemical_formula_moiety 'CC7 H15 N2 O, I'
_chemical_formula_sum 'C7 H15 I N2 O'
_chemical_formula_weight 270.11
_space_group_IT_number 19
_symmetry_cell_setting orthorhombic
_symmetry_space_group_name_Hall 'P 2ac 2ab'
_symmetry_space_group_name_H-M 'P 21 21 21'
_atom_sites_solution_hydrogens difmap
_atom_sites_solution_primary other
_cell_angle_alpha 90
_cell_angle_beta 90
_cell_angle_gamma 90
_cell_formula_units_Z 4
_cell_length_a 7.58500(10)
_cell_length_b 10.8242(2)
_cell_length_c 13.0468(3)
_cell_measurement_reflns_used 14266
_cell_measurement_temperature 160
_cell_measurement_theta_max 33
_cell_measurement_theta_min 2
_cell_volume 1071.16(3)
_computing_cell_refinement 'CrysAlisPro, (Agilent, 2011)'
_computing_data_collection 'SuperNova, (Oxford Diffraction, 2010)'
_computing_data_reduction 'CrysAlisPro, (Agilent, 2011)'
_computing_molecular_graphics 'CAMERON (Watkin et al., 1996)'
_computing_publication_material 'CRYSTALS (Betteridge et al., 2003)'
_computing_structure_refinement 'CRYSTALS (Betteridge et al., 2003)'
_computing_structure_solution 'Superflip (Palatinus & Chapuis, 2007)'
_diffrn_ambient_temperature 160
_diffrn_measured_fraction_theta_full 0.997
_diffrn_measured_fraction_theta_max 0.932
_diffrn_measurement_device Area
_diffrn_measurement_device_type 'Oxford Diffraction SuperNova'
_diffrn_measurement_method \w
_diffrn_radiation_monochromator graphite
_diffrn_radiation_type 'Mo K\a'
_diffrn_radiation_wavelength 0.71073
_diffrn_reflns_av_R_equivalents 0.021
_diffrn_reflns_limit_h_max 9
_diffrn_reflns_limit_h_min -11
_diffrn_reflns_limit_k_max 16
_diffrn_reflns_limit_k_min -15
_diffrn_reflns_limit_l_max 19
_diffrn_reflns_limit_l_min -19
_diffrn_reflns_number 17375
_diffrn_reflns_theta_full 27.935
_diffrn_reflns_theta_max 32.865
_diffrn_reflns_theta_min 2.445
_diffrn_standards_number 0
_exptl_absorpt_coefficient_mu 2.947
_exptl_absorpt_correction_T_max 0.75
_exptl_absorpt_correction_T_min 0.47
_exptl_absorpt_correction_type multi-scan
_exptl_absorpt_process_details 'CrysAlisPro, (Agilent, 2011)'
_exptl_crystal_colour colorless
_exptl_crystal_density_diffrn 1.675
_exptl_crystal_density_method 'not measured'
_exptl_crystal_description prism
_exptl_crystal_F_000 528
_exptl_crystal_size_max 0.253
_exptl_crystal_size_mid 0.118
_exptl_crystal_size_min 0.099
_refine_diff_density_max 0.39
_refine_diff_density_min -0.41
_refine_ls_abs_structure_details 'Flack (1983), 1481 Friedel-pairs'
_refine_ls_abs_structure_Flack -0.018(12)
_refine_ls_extinction_coef 31.271
_refine_ls_extinction_method 'Larson (1970), Equation 22'
_refine_ls_goodness_of_fit_ref 0.9879
_refine_ls_hydrogen_treatment constr
_refine_ls_matrix_type full
_refine_ls_number_parameters 101
_refine_ls_number_reflns 3606
_refine_ls_number_restraints 0
_refine_ls_R_factor_all 0.0138
_refine_ls_R_factor_gt 0.0133
_refine_ls_shift/su_max 0.0015685
_refine_ls_shift/su_mean 0.0000754
_refine_ls_structure_factor_coef Fsqd
_refine_ls_weighting_details
;
 Method= Modified Sheldrick 
 w=1/[\s^2^(F^2^) + ( 0.01P)^2^ + 0.25P] 
 ,where P=(max(Fo^2^,0) + 2Fc^2^)/3 
;
_refine_ls_weighting_scheme calc
_refine_ls_wR_factor_all 0.0296
_refine_ls_wR_factor_gt 0.0294
_refine_ls_wR_factor_ref 0.0296
_reflns_limit_h_max 11
_reflns_limit_h_min -11
_reflns_limit_k_max 16
_reflns_limit_k_min 0
_reflns_limit_l_max 19
_reflns_limit_l_min 0
_reflns_number_gt 3544
_reflns_number_total 3606
_reflns_threshold_expression I>2.0\s(I)
_oxford_diffrn_Wilson_B_factor 2.01
_oxford_diffrn_Wilson_scale 0.27
_oxford_refine_ls_r_factor_ref 0.0138
_oxford_refine_ls_scale 2.243(5)
_oxford_reflns_number_all 3606
_oxford_reflns_threshold_expression_ref I>-3.0\s(I)
_cod_data_source_file lt5016.cif
_cod_data_source_block Rcarnitinenitrileiodide
_cod_depositor_comments
;
The following automatic conversions were performed:

'_atom_sites_solution_primary' value 'Other' changed to 'other'
according to
/home/data/users/saulius/crontab/automatic-downloads/rss-feeds/IUCr/lib/dictionaries/cif_core.dic
dictionary named 'cif_core.dic' version 2.4.2 from 2011-04-26.

Automatic conversion script
Id: cif_fix_values 4973 2017-02-22 13:04:09Z antanas 
;
_cod_original_sg_symbol_H-M 'P 21 21 21 '
_cod_database_code 1550444

loop_
_symmetry_equiv_pos_as_xyz
x,y,z
-x+1/2,-y,z+1/2
x+1/2,-y+1/2,-z
-x,y+1/2,-z+1/2

loop_
_atom_site_label
_atom_site_type_symbol
_atom_site_fract_x
_atom_site_fract_y
_atom_site_fract_z
_atom_site_U_iso_or_equiv
_atom_site_occupancy
_atom_site_adp_type
_atom_site_refinement_flags_posn
N1 N -0.09118(19) 0.85547(11) 0.76082(10) 0.0321 1.0000 Uani .
C2 C -0.03026(17) 0.76975(13) 0.72543(11) 0.0231 1.0000 Uani .
C3 C 0.04857(17) 0.65622(13) 0.68432(12) 0.0256 1.0000 Uani .
C4 C 0.24273(15) 0.64097(11) 0.71711(9) 0.0177 1.0000 Uani .
O5 O 0.34704(13) 0.73213(9) 0.66875(8) 0.0245 1.0000 Uani .
C6 C 0.25703(16) 0.65378(11) 0.83324(10) 0.0182 1.0000 Uani .
N7 N 0.42553(14) 0.60624(9) 0.88085(8) 0.0172 1.0000 Uani .
C8 C 0.58628(19) 0.67126(13) 0.84080(10) 0.0250 1.0000 Uani .
C9 C 0.4143(2) 0.63029(12) 0.99430(9) 0.0243 1.0000 Uani .
C10 C 0.44722(19) 0.46984(12) 0.86448(12) 0.0296 1.0000 Uani .
I11 I 0.591822(11) 0.514611(8) 0.538035(7) 0.0274 1.0000 Uani .
H41 H 0.2808 0.5608 0.6970 0.0205 1.0000 Uiso R
H61 H 0.2542 0.7404 0.8497 0.0208 1.0000 Uiso R
H62 H 0.1619 0.6123 0.8660 0.0208 1.0000 Uiso R
H91 H 0.5174 0.5966 1.0255 0.0358 1.0000 Uiso R
H92 H 0.4064 0.7183 1.0036 0.0359 1.0000 Uiso R
H93 H 0.3086 0.5918 1.0192 0.0363 1.0000 Uiso R
H101 H 0.5534 0.4450 0.9010 0.0438 1.0000 Uiso R
H103 H 0.4634 0.4529 0.7911 0.0438 1.0000 Uiso R
H102 H 0.3458 0.4280 0.8921 0.0449 1.0000 Uiso R
H83 H 0.6895 0.6415 0.8779 0.0385 1.0000 Uiso R
H82 H 0.5973 0.6486 0.7698 0.0380 1.0000 Uiso R
H81 H 0.5707 0.7585 0.8497 0.0399 1.0000 Uiso R
H32 H 0.0436 0.6590 0.6116 0.0329 1.0000 Uiso R
H31 H -0.0220 0.5883 0.7047 0.0328 1.0000 Uiso R
H51 H 0.4046 0.6968 0.6261 0.0374 1.0000 Uiso R

loop_
_atom_site_aniso_label
_atom_site_aniso_U_11
_atom_site_aniso_U_22
_atom_site_aniso_U_33
_atom_site_aniso_U_23
_atom_site_aniso_U_13
_atom_site_aniso_U_12
N1 0.0290(6) 0.0308(6) 0.0366(6) -0.0007(5) -0.0039(6) 0.0099(6)
C2 0.0185(6) 0.0252(6) 0.0257(6) 0.0017(5) -0.0038(5) 0.0028(5)
C3 0.0205(6) 0.0238(6) 0.0326(7) -0.0072(5) -0.0084(5) 0.0041(4)
C4 0.0168(5) 0.0139(5) 0.0223(5) -0.0011(4) -0.0013(5) 0.0009(4)
O5 0.0290(5) 0.0190(4) 0.0255(5) 0.0039(3) 0.0042(4) -0.0002(4)
C6 0.0137(5) 0.0184(5) 0.0224(6) -0.0006(4) 0.0012(4) 0.0028(4)
N7 0.0157(4) 0.0160(4) 0.0198(4) -0.0016(3) -0.0012(4) 0.0019(4)
C8 0.0153(5) 0.0344(6) 0.0253(6) 0.0018(5) -0.0007(5) -0.0036(6)
C9 0.0251(6) 0.0295(6) 0.0184(5) 0.0000(4) -0.0008(5) 0.0017(6)
C10 0.0339(7) 0.0153(5) 0.0396(7) -0.0037(5) -0.0150(6) 0.0063(5)
I11 0.02249(4) 0.02995(4) 0.02973(4) -0.00501(3) 0.00702(3) 0.00090(3)

loop_
_atom_type_symbol
_atom_type_scat_dispersion_real
_atom_type_scat_dispersion_imag
_atom_type_scat_Cromer_Mann_a1
_atom_type_scat_Cromer_Mann_b1
_atom_type_scat_Cromer_Mann_a2
_atom_type_scat_Cromer_Mann_b2
_atom_type_scat_Cromer_Mann_a3
_atom_type_scat_Cromer_Mann_b3
_atom_type_scat_Cromer_Mann_a4
_atom_type_scat_Cromer_Mann_b4
_atom_type_scat_Cromer_Mann_c
_atom_type_scat_source
C 0.0033 0.0016 2.3100 20.8439 1.0200 10.2075 1.5886 0.5687 0.8650 51.6512 0.2156 'International Tables Vol C 4.2.6.8 and 6.1.1.4'
H 0.0000 0.0000 0.4930 10.5109 0.3229 26.1257 0.1402 3.1424 0.0408 57.7998 0.0030 'International Tables Vol C 4.2.6.8 and 6.1.1.4'
I -0.4742 1.8119 20.1472 4.3470 18.9949 0.3814 7.5138 27.7660 2.2735 66.8776 4.0712 'International Tables Vol C 4.2.6.8 and 6.1.1.4'
N 0.0061 0.0033 12.2126 0.0057 3.1322 9.8933 2.0125 28.9975 1.1663 0.5826 -11.5290 'International Tables Vol C 4.2.6.8 and 6.1.1.4'
O 0.0106 0.0060 3.0485 13.2771 2.2868 5.7011 1.5463 0.3239 0.8670 32.9089 0.2508 'International Tables Vol C 4.2.6.8 and 6.1.1.4'

loop_
_geom_angle_atom_site_label_1
_geom_angle_atom_site_label_2
_geom_angle_atom_site_label_3
_geom_angle
_geom_angle_publ_flag
N1 C2 C3 177.37(15) yes
C2 C3 C4 112.16(11) yes
C2 C3 H32 108.8 no
C4 C3 H32 108.6 no
C2 C3 H31 108.5 no
C4 C3 H31 112.2 no
H32 C3 H31 106.4 no
C3 C4 O5 109.63(10) yes
C3 C4 C6 109.49(10) yes
O5 C4 C6 109.89(10) yes
C3 C4 H41 108.1 no
O5 C4 H41 110.1 no
C6 C4 H41 109.6 no
C4 O5 H51 106.3 no
C4 C6 N7 115.94(10) yes
C4 C6 H61 107.9 no
N7 C6 H61 105.0 no
C4 C6 H62 110.5 no
N7 C6 H62 107.2 no
H61 C6 H62 110.0 no
C6 N7 C8 112.58(9) yes
C6 N7 C9 107.30(10) yes
C8 N7 C9 107.89(10) yes
C6 N7 C10 111.66(9) yes
C8 N7 C10 108.82(10) yes
C9 N7 C10 108.44(10) yes
N7 C8 H83 108.9 no
N7 C8 H82 106.6 no
H83 C8 H82 108.9 no
N7 C8 H81 108.6 no
H83 C8 H81 111.4 no
H82 C8 H81 112.2 no
N7 C9 H91 107.9 no
N7 C9 H92 107.4 no
H91 C9 H92 112.0 no
N7 C9 H93 107.8 no
H91 C9 H93 112.0 no
H92 C9 H93 109.6 no
N7 C10 H101 107.0 no
N7 C10 H103 109.6 no
H101 C10 H103 108.8 no
N7 C10 H102 108.8 no
H101 C10 H102 110.4 no
H103 C10 H102 112.2 no

loop_
_geom_bond_atom_site_label_1
_geom_bond_atom_site_label_2
_geom_bond_distance
_geom_bond_publ_flag
N1 C2 1.1348(18) yes
C2 C3 1.4681(18) yes
C3 C4 1.5424(17) yes
C3 H32 0.950 no
C3 H31 0.948 no
C4 O5 1.4134(15) yes
C4 C6 1.5253(18) yes
C4 H41 0.951 no
O5 H51 0.804 no
C6 N7 1.5114(15) yes
C6 H61 0.962 no
C6 H62 0.952 no
N7 C8 1.5017(17) yes
N7 C9 1.5053(16) yes
N7 C10 1.5008(16) yes
C8 H83 0.975 no
C8 H82 0.961 no
C8 H81 0.959 no
C9 H91 0.954 no
C9 H92 0.963 no
C9 H93 0.960 no
C10 H101 0.974 no
C10 H103 0.982 no
C10 H102 0.962 no
